data_1563317
loop_
_publ_author_name
'Infante-Tadeo, Sonia'
'Rodriguez, Vanessa'
'Habtemariam, Abraha'
'Pizarro, Ana M.'

_publ_section_title
;
 Osmium(II) Tethered Half-Sandwich Complexes: pH-dependent Aqueous
 Speciation and Transfer Hydrogenation in Cells
;
_journal_name_full 'Chemical Science'
_journal_paper_doi 10.1039/D1SC01939B
_journal_year 2021
_chemical_formula_sum 'C16 H18 Cl N O3 Os'
_chemical_formula_weight 497.96
_chemical_name_common SIT_107_03_needle_150K
_space_group_crystal_system monoclinic
_space_group_IT_number 14
_space_group_name_Hall '-P 2ybc'
_space_group_name_H-M_alt 'P 1 21/c 1'
_atom_sites_solution_hydrogens geom
_audit_update_record
;
2020-09-03 deposited with the CCDC.	2021-06-10 downloaded from the CCDC.
;
_cell_angle_alpha 90
_cell_angle_beta 97.5759(19)
_cell_angle_gamma 90
_cell_formula_units_Z 4
_cell_length_a 5.9791(2)
_cell_length_b 18.0925(8)
_cell_length_c 14.6578(5)
_cell_measurement_reflns_used 5541
_cell_measurement_temperature 150.(2)
_cell_measurement_theta_max 24.4974
_cell_measurement_theta_min 2.6523
_cell_volume 1571.79(10)
_computing_cell_refinement 'SAINT V8.34A (Bruker AXS Inc., 2013)'
_computing_data_collection 'Bruker Instrument Service v2010.9.0.0'
_computing_data_reduction 'SAINT V8.34A (Bruker AXS Inc., 2013)'
_computing_structure_refinement 'SHELXL-2014/7 (Sheldrick, 2014)'
_computing_structure_solution 'SHELXS-97 (Sheldrick 2008)'
_diffrn_ambient_temperature 150.(2)
_diffrn_detector_area_resol_mean 8.3333
_diffrn_measured_fraction_theta_full 0.999
_diffrn_measured_fraction_theta_max 0.999
_diffrn_measurement_device_type 'Bruker Kappa Apex II'
_diffrn_radiation_type 'Mo K\a'
_diffrn_radiation_wavelength 0.71073
_diffrn_reflns_av_R_equivalents 0.0619
_diffrn_reflns_av_unetI/netI 0.0568
_diffrn_reflns_limit_h_max 6
_diffrn_reflns_limit_h_min -7
_diffrn_reflns_limit_k_max 21
_diffrn_reflns_limit_k_min -21
_diffrn_reflns_limit_l_max 17
_diffrn_reflns_limit_l_min -17
_diffrn_reflns_number 12596
_diffrn_reflns_theta_full 25.35
_diffrn_reflns_theta_max 25.35
_diffrn_reflns_theta_min 3.02
_exptl_absorpt_coefficient_mu 8.294
_exptl_absorpt_correction_T_max 0.80
_exptl_absorpt_correction_T_min 0.53
_exptl_absorpt_correction_type multi-scan
_exptl_absorpt_process_details sadabs
_exptl_crystal_colour 'clear intense yellow'
_exptl_crystal_density_diffrn 2.104
_exptl_crystal_density_method 'not measured'
_exptl_crystal_description needle
_exptl_crystal_F_000 952
_exptl_crystal_size_max 0.312
_exptl_crystal_size_mid 0.039
_exptl_crystal_size_min 0.028
_refine_diff_density_max 1.103
_refine_diff_density_min -0.716
_refine_ls_extinction_method none
_refine_ls_goodness_of_fit_ref 1.006
_refine_ls_hydrogen_treatment constr
_refine_ls_matrix_type full
_refine_ls_number_parameters 200
_refine_ls_number_reflns 2868
_refine_ls_number_restraints 0
_refine_ls_restrained_S_all 1.006
_refine_ls_R_factor_all 0.0443
_refine_ls_R_factor_gt 0.0308
_refine_ls_shift/su_max 0.002
_refine_ls_shift/su_mean 0.000
_refine_ls_structure_factor_coef Fsqd
_refine_ls_weighting_details 'w=1/[\s^2^(Fo^2^)+(0.0179P)^2^] where P=(Fo^2^+2Fc^2^)/3'
_refine_ls_weighting_scheme calc
_refine_ls_wR_factor_gt 0.0545
_refine_ls_wR_factor_ref 0.0582
_reflns_number_gt 2311
_reflns_number_total 2868
_reflns_threshold_expression 'I > 2\s(I)'
_cod_data_source_file d1sc01939b2.cif
_cod_data_source_block 02522AnaMPizarro_LT_agujas
_cod_database_code 1563317

loop_
_space_group_symop_operation_xyz
'x, y, z'
'-x, y+1/2, -z+1/2'
'-x, -y, -z'
'x, -y-1/2, z-1/2'

loop_
_atom_site_type_symbol
_atom_site_label
_atom_site_fract_x
_atom_site_fract_y
_atom_site_fract_z
_atom_site_U_iso_or_equiv
_atom_site_adp_type
_atom_site_calc_flag
_atom_site_refinement_flags_adp
_atom_site_refinement_flags_occupancy
_atom_site_refinement_flags_posn
_atom_site_occupancy
_atom_site_disorder_assembly
_atom_site_disorder_group
C C1 0.4537(10) 0.7020(3) 0.3315(4) 0.0218(15) Uani d . . . 1 . .
H H1 0.5903 0.7294 0.3371 0.026 Uiso calc U . R 1 . .
C C2 0.2757(11) 0.7196(4) 0.2606(4) 0.0275(16) Uani d . . . 1 . .
H H2 0.2957 0.7585 0.2189 0.033 Uiso calc U . R 1 . .
C C3 0.0716(10) 0.6808(4) 0.2511(4) 0.0246(15) Uani d . . . 1 . .
H H3 -0.0475 0.6938 0.2045 0.03 Uiso calc U . R 1 . .
C C4 0.0459(10) 0.6227(4) 0.3111(4) 0.0282(17) Uani d . . . 1 . .
H H4 -0.0909 0.5954 0.3037 0.034 Uiso calc U . R 1 . .
C C5 0.2202(10) 0.6029(4) 0.3841(4) 0.0230(15) Uani d . . . 1 . .
H H5 0.1984 0.5637 0.4251 0.028 Uiso calc U . R 1 . .
C C6 0.4279(10) 0.6436(4) 0.3937(4) 0.0216(15) Uani d . . . 1 . .
C C7 0.6226(11) 0.6220(4) 0.4639(4) 0.0257(16) Uani d . . . 1 . .
H H7A 0.765 0.64 0.444 0.031 Uiso calc U . R 1 . .
H H7B 0.6309 0.5675 0.4684 0.031 Uiso calc U . R 1 . .
C C8 0.5966(11) 0.6546(4) 0.5584(4) 0.0261(16) Uani d . . . 1 . .
H H8A 0.5513 0.7071 0.5511 0.031 Uiso calc U . R 1 . .
H H8B 0.4757 0.6278 0.5847 0.031 Uiso calc U . R 1 . .
C C9 0.8141(13) 0.6492(4) 0.6241(4) 0.0352(18) Uani d . . . 1 . .
H H9A 0.9338 0.6781 0.5998 0.042 Uiso calc U . R 1 . .
H H9B 0.7915 0.6699 0.6847 0.042 Uiso calc U . R 1 . .
C C10 0.5676(10) 0.4586(4) 0.2440(4) 0.0164(14) Uani d . . . 1 . .
C C11 0.3504(9) 0.4507(3) 0.1813(4) 0.0144(13) Uani d . . . 1 . .
C C12 0.2893(10) 0.3881(3) 0.1319(4) 0.0181(14) Uani d . . . 1 . .
H H12 0.3929 0.3483 0.1328 0.022 Uiso calc U . R 1 . .
C C13 0.0782(10) 0.3821(3) 0.0806(4) 0.0193(15) Uani d . . . 1 . .
C C14 -0.0644(9) 0.4429(4) 0.0814(4) 0.0175(14) Uani d . . . 1 . .
H H14 -0.2118 0.4413 0.0481 0.021 Uiso calc U . R 1 . .
C C15 0.0074(9) 0.5051(4) 0.1301(4) 0.0205(14) Uani d . . . 1 . .
H H15 -0.0914 0.5463 0.1287 0.025 Uiso calc U . R 1 . .
C C16 0.0047(11) 0.3142(4) 0.0271(4) 0.0274(16) Uani d . . . 1 . .
H H16A 0.1279 0.2965 -0.0051 0.041 Uiso calc U . R 1 . .
H H16B -0.127 0.3257 -0.0178 0.041 Uiso calc U . R 1 . .
H H16C -0.0352 0.2757 0.0692 0.041 Uiso calc U . R 1 . .
Cl Cl1 0.5254(2) 0.62477(9) 0.11581(10) 0.0231(4) Uani d . . . 1 . .
N N1 0.2131(7) 0.5099(3) 0.1798(3) 0.0147(11) Uani d . . . 1 . .
O O1 0.8790(9) 0.5755(3) 0.6340(3) 0.0484(14) Uani d . . . 1 . .
H H1O 0.9998 0.5725 0.6702 0.073 Uiso calc U . R 1 . .
O O2 0.5999(6) 0.5228(2) 0.2818(2) 0.0162(9) Uani d . . . 1 . .
O O3 0.6996(7) 0.4064(2) 0.2568(3) 0.0247(10) Uani d . . . 1 . .
Os Os1 0.34948(4) 0.60282(2) 0.25214(2) 0.01472(9) Uani d . . . 1 . .

loop_
_atom_site_aniso_label
_atom_site_aniso_U_11
_atom_site_aniso_U_22
_atom_site_aniso_U_33
_atom_site_aniso_U_12
_atom_site_aniso_U_13
_atom_site_aniso_U_23
C1 0.022(4) 0.014(4) 0.031(4) -0.002(3) 0.006(3) -0.008(3)
C2 0.036(4) 0.008(4) 0.039(4) 0.010(3) 0.006(3) -0.001(3)
C3 0.019(3) 0.027(4) 0.027(3) 0.013(3) -0.002(3) -0.008(3)
C4 0.014(3) 0.040(5) 0.032(4) -0.003(3) 0.008(3) -0.014(3)
C5 0.024(4) 0.029(4) 0.016(3) 0.001(3) 0.005(3) -0.008(3)
C6 0.020(4) 0.021(4) 0.025(4) 0.001(3) 0.008(3) -0.012(3)
C7 0.031(4) 0.027(4) 0.017(3) 0.011(3) -0.007(3) -0.001(3)
C8 0.030(4) 0.030(4) 0.019(3) 0.005(3) 0.006(3) -0.001(3)
C9 0.050(5) 0.020(5) 0.030(4) 0.000(3) -0.016(3) 0.000(3)
C10 0.016(3) 0.020(4) 0.013(3) -0.001(3) 0.001(3) 0.000(3)
C11 0.016(3) 0.015(4) 0.012(3) 0.001(3) 0.001(2) 0.000(3)
C12 0.022(3) 0.012(4) 0.020(3) 0.001(3) 0.004(3) 0.001(3)
C13 0.021(3) 0.017(4) 0.021(3) -0.004(3) 0.003(3) 0.001(3)
C14 0.012(3) 0.029(4) 0.011(3) -0.003(3) -0.003(2) -0.003(3)
C15 0.010(3) 0.028(4) 0.022(3) 0.002(3) -0.002(3) -0.003(3)
C16 0.032(4) 0.027(4) 0.021(3) -0.006(3) -0.004(3) -0.003(3)
Cl1 0.0173(8) 0.0272(10) 0.0250(8) -0.0004(6) 0.0036(7) 0.0050(7)
N1 0.013(3) 0.020(3) 0.011(2) 0.001(2) 0.001(2) 0.002(2)
O1 0.050(3) 0.038(4) 0.049(3) -0.002(3) -0.024(3) 0.001(3)
O2 0.012(2) 0.014(3) 0.021(2) -0.0020(17) -0.0039(17) -0.0010(19)
O3 0.027(3) 0.012(3) 0.033(2) 0.007(2) -0.006(2) 0.002(2)
Os1 0.01033(12) 0.01417(15) 0.01889(14) -0.00020(11) -0.00099(9) -0.00224(12)

loop_
_atom_type_symbol
_atom_type_description
_atom_type_scat_dispersion_real
_atom_type_scat_dispersion_imag
_atom_type_scat_source
C C 0.0033 0.0016 'International Tables Vol C Tables 4.2.6.8 and 6.1.1.4'
H H 0.0000 0.0000 'International Tables Vol C Tables 4.2.6.8 and 6.1.1.4'
N N 0.0061 0.0033 'International Tables Vol C Tables 4.2.6.8 and 6.1.1.4'
O O 0.0106 0.0060 'International Tables Vol C Tables 4.2.6.8 and 6.1.1.4'
Cl Cl 0.1484 0.1585 'International Tables Vol C Tables 4.2.6.8 and 6.1.1.4'
Os Os -1.2165 7.6030 'International Tables Vol C Tables 4.2.6.8 and 6.1.1.4'

loop_
_geom_angle_atom_site_label_1
_geom_angle_atom_site_label_2
_geom_angle_atom_site_label_3
_geom_angle_site_symmetry_1
_geom_angle_site_symmetry_3
_geom_angle
_geom_angle_publ_flag
C6 C1 C2 . . 120.2(6) ?
C6 C1 Os1 . . 71.5(4) ?
C2 C1 Os1 . . 70.2(3) ?
C6 C1 H1 . . 119.9 ?
C2 C1 H1 . . 119.9 ?
Os1 C1 H1 . . 131.1 ?
C3 C2 C1 . . 121.3(6) ?
C3 C2 Os1 . . 71.7(4) ?
C1 C2 Os1 . . 71.6(4) ?
C3 C2 H2 . . 119.4 ?
C1 C2 H2 . . 119.4 ?
Os1 C2 H2 . . 129.9 ?
C4 C3 C2 . . 118.9(6) ?
C4 C3 Os1 . . 69.8(4) ?
C2 C3 Os1 . . 70.7(3) ?
C4 C3 H3 . . 120.5 ?
C2 C3 H3 . . 120.5 ?
Os1 C3 H3 . . 131.7 ?
C3 C4 C5 . . 122.0(6) ?
C3 C4 Os1 . . 72.6(3) ?
C5 C4 Os1 . . 71.9(3) ?
C3 C4 H4 . . 119.0 ?
C5 C4 H4 . . 119.0 ?
Os1 C4 H4 . . 128.9 ?
C6 C5 C4 . . 118.6(6) ?
C6 C5 Os1 . . 71.5(3) ?
C4 C5 Os1 . . 69.3(3) ?
C6 C5 H5 . . 120.7 ?
C4 C5 H5 . . 120.7 ?
Os1 C5 H5 . . 131.1 ?
C1 C6 C5 . . 119.0(6) ?
C1 C6 C7 . . 119.6(6) ?
C5 C6 C7 . . 121.2(6) ?
C1 C6 Os1 . . 70.7(3) ?
C5 C6 Os1 . . 70.1(3) ?
C7 C6 Os1 . . 127.6(4) ?
C6 C7 C8 . . 111.0(5) ?
C6 C7 H7A . . 109.4 ?
C8 C7 H7A . . 109.4 ?
C6 C7 H7B . . 109.4 ?
C8 C7 H7B . . 109.4 ?
H7A C7 H7B . . 108.0 ?
C9 C8 C7 . . 111.6(5) ?
C9 C8 H8A . . 109.3 ?
C7 C8 H8A . . 109.3 ?
C9 C8 H8B . . 109.3 ?
C7 C8 H8B . . 109.3 ?
H8A C8 H8B . . 108.0 ?
O1 C9 C8 . . 109.4(6) ?
O1 C9 H9A . . 109.8 ?
C8 C9 H9A . . 109.8 ?
O1 C9 H9B . . 109.8 ?
C8 C9 H9B . . 109.8 ?
H9A C9 H9B . . 108.2 ?
O3 C10 O2 . . 124.6(6) ?
O3 C10 C11 . . 120.6(5) ?
O2 C10 C11 . . 114.7(5) ?
N1 C11 C12 . . 121.9(5) ?
N1 C11 C10 . . 114.4(5) ?
C12 C11 C10 . . 123.6(5) ?
C11 C12 C13 . . 120.9(6) ?
C11 C12 H12 . . 119.5 ?
C13 C12 H12 . . 119.5 ?
C12 C13 C14 . . 116.6(5) ?
C12 C13 C16 . . 122.3(6) ?
C14 C13 C16 . . 121.1(6) ?
C15 C14 C13 . . 120.2(6) ?
C15 C14 H14 . . 119.9 ?
C13 C14 H14 . . 119.9 ?
N1 C15 C14 . . 122.4(6) ?
N1 C15 H15 . . 118.8 ?
C14 C15 H15 . . 118.8 ?
C13 C16 H16A . . 109.5 ?
C13 C16 H16B . . 109.5 ?
H16A C16 H16B . . 109.5 ?
C13 C16 H16C . . 109.5 ?
H16A C16 H16C . . 109.5 ?
H16B C16 H16C . . 109.5 ?
C15 N1 C11 . . 118.0(5) ?
C15 N1 Os1 . . 126.3(4) ?
C11 N1 Os1 . . 115.7(4) ?
C9 O1 H1O . . 109.5 ?
C10 O2 Os1 . . 118.2(4) ?
O2 Os1 N1 . . 76.68(16) ?
O2 Os1 C4 . . 131.0(2) ?
N1 Os1 C4 . . 92.6(2) ?
O2 Os1 C2 . . 144.2(2) ?
N1 Os1 C2 . . 138.0(2) ?
C4 Os1 C2 . . 67.8(3) ?
O2 Os1 C5 . . 98.31(19) ?
N1 Os1 C5 . . 106.9(2) ?
C4 Os1 C5 . . 38.9(2) ?
C2 Os1 C5 . . 81.3(2) ?
O2 Os1 C3 . . 167.53(19) ?
N1 Os1 C3 . . 105.7(2) ?
C4 Os1 C3 . . 37.6(2) ?
C2 Os1 C3 . . 37.6(2) ?
C5 Os1 C3 . . 69.2(2) ?
O2 Os1 C1 . . 108.2(2) ?
N1 Os1 C1 . . 173.57(19) ?
C4 Os1 C1 . . 81.0(2) ?
C2 Os1 C1 . . 38.2(2) ?
C5 Os1 C1 . . 68.6(2) ?
C3 Os1 C1 . . 68.6(2) ?
O2 Os1 C6 . . 88.7(2) ?
N1 Os1 C6 . . 140.2(2) ?
C4 Os1 C6 . . 69.4(2) ?
C2 Os1 C6 . . 68.7(2) ?
C5 Os1 C6 . . 38.3(2) ?
C3 Os1 C6 . . 81.8(2) ?
C1 Os1 C6 . . 37.8(2) ?
O2 Os1 Cl1 . . 84.69(10) ?
N1 Os1 Cl1 . . 84.03(11) ?
C4 Os1 Cl1 . . 142.44(19) ?
C2 Os1 Cl1 . . 90.08(17) ?
C5 Os1 Cl1 . . 169.07(18) ?
C3 Os1 Cl1 . . 107.67(17) ?
C1 Os1 Cl1 . . 100.43(16) ?
C6 Os1 Cl1 . . 131.80(16) ?

loop_
_geom_bond_atom_site_label_1
_geom_bond_atom_site_label_2
_geom_bond_site_symmetry_2
_geom_bond_distance
_geom_bond_publ_flag
C1 C6 . 1.418(8) ?
C1 C2 . 1.422(8) ?
C1 Os1 . 2.184(6) ?
C1 H1 . 0.95 ?
C2 C3 . 1.399(9) ?
C2 Os1 . 2.165(6) ?
C2 H2 . 0.95 ?
C3 C4 . 1.391(9) ?
C3 Os1 . 2.178(6) ?
C3 H3 . 0.95 ?
C4 C5 . 1.437(9) ?
C4 Os1 . 2.141(6) ?
C4 H4 . 0.95 ?
C5 C6 . 1.434(8) ?
C5 Os1 . 2.176(5) ?
C5 H5 . 0.95 ?
C6 C7 . 1.500(8) ?
C6 Os1 . 2.194(6) ?
C7 C8 . 1.532(8) ?
C7 H7A . 0.99 ?
C7 H7B . 0.99 ?
C8 C9 . 1.515(9) ?
C8 H8A . 0.99 ?
C8 H8B . 0.99 ?
C9 O1 . 1.390(8) ?
C9 H9A . 0.99 ?
C9 H9B . 0.99 ?
C10 O3 . 1.229(7) ?
C10 O2 . 1.292(7) ?
C10 C11 . 1.495(8) ?
C11 N1 . 1.348(7) ?
C11 C12 . 1.367(8) ?
C12 C13 . 1.386(8) ?
C12 H12 . 0.95 ?
C13 C14 . 1.393(8) ?
C13 C16 . 1.493(8) ?
C14 C15 . 1.371(8) ?
C14 H14 . 0.95 ?
C15 N1 . 1.347(7) ?
C15 H15 . 0.95 ?
C16 H16A . 0.98 ?
C16 H16B . 0.98 ?
C16 H16C . 0.98 ?
Cl1 Os1 . 2.4107(14) ?
N1 Os1 . 2.095(5) ?
O1 H1O . 0.84 ?
O2 Os1 . 2.087(4) ?

loop_
_geom_hbond_atom_site_label_D
_geom_hbond_atom_site_label_H
_geom_hbond_atom_site_label_A
_geom_hbond_site_symmetry_A
_geom_hbond_distance_DH
_geom_hbond_distance_HA
_geom_hbond_distance_DA
_geom_hbond_angle_DHA
_geom_hbond_publ_flag
C15 H15 Cl1 1_455 0.95 2.68 3.589(6) 160.1 ?
O1 H1O O3 3_766 0.84 2.00 2.820(6) 164.1 ?

loop_
_geom_torsion_atom_site_label_1
_geom_torsion_atom_site_label_2
_geom_torsion_atom_site_label_3
_geom_torsion_atom_site_label_4
_geom_torsion_site_symmetry_1
_geom_torsion_site_symmetry_2
_geom_torsion_site_symmetry_3
_geom_torsion_site_symmetry_4
_geom_torsion
_geom_torsion_publ_flag
C6 C1 C2 C3 . . . . 0.7(9) ?
Os1 C1 C2 C3 . . . . 53.9(5) ?
C6 C1 C2 Os1 . . . . -53.2(5) ?
C1 C2 C3 C4 . . . . -1.5(9) ?
Os1 C2 C3 C4 . . . . 52.3(5) ?
C1 C2 C3 Os1 . . . . -53.9(5) ?
C2 C3 C4 C5 . . . . 1.8(9) ?
Os1 C3 C4 C5 . . . . 54.6(5) ?
C2 C3 C4 Os1 . . . . -52.8(5) ?
C3 C4 C5 C6 . . . . -1.2(9) ?
Os1 C4 C5 C6 . . . . 53.7(5) ?
C3 C4 C5 Os1 . . . . -54.9(5) ?
C2 C1 C6 C5 . . . . -0.1(8) ?
Os1 C1 C6 C5 . . . . -52.7(5) ?
C2 C1 C6 C7 . . . . 175.7(5) ?
Os1 C1 C6 C7 . . . . 123.1(5) ?
C2 C1 C6 Os1 . . . . 52.6(5) ?
C4 C5 C6 C1 . . . . 0.3(8) ?
Os1 C5 C6 C1 . . . . 53.0(5) ?
C4 C5 C6 C7 . . . . -175.3(5) ?
Os1 C5 C6 C7 . . . . -122.7(5) ?
C4 C5 C6 Os1 . . . . -52.6(5) ?
C1 C6 C7 C8 . . . . 100.7(6) ?
C5 C6 C7 C8 . . . . -83.6(7) ?
Os1 C6 C7 C8 . . . . -171.6(5) ?
C6 C7 C8 C9 . . . . -166.4(6) ?
C7 C8 C9 O1 . . . . -58.6(7) ?
O3 C10 C11 N1 . . . . 174.5(5) ?
O2 C10 C11 N1 . . . . -5.2(7) ?
O3 C10 C11 C12 . . . . -3.1(8) ?
O2 C10 C11 C12 . . . . 177.2(5) ?
N1 C11 C12 C13 . . . . -2.4(8) ?
C10 C11 C12 C13 . . . . 174.9(5) ?
C11 C12 C13 C14 . . . . 0.8(8) ?
C11 C12 C13 C16 . . . . -179.0(5) ?
C12 C13 C14 C15 . . . . 1.0(8) ?
C16 C13 C14 C15 . . . . -179.2(5) ?
C13 C14 C15 N1 . . . . -1.2(8) ?
C14 C15 N1 C11 . . . . -0.3(8) ?
C14 C15 N1 Os1 . . . . 177.0(4) ?
C12 C11 N1 C15 . . . . 2.2(8) ?
C10 C11 N1 C15 . . . . -175.4(4) ?
C12 C11 N1 Os1 . . . . -175.4(4) ?
C10 C11 N1 Os1 . . . . 7.0(6) ?
O3 C10 O2 Os1 . . . . -178.8(4) ?
C11 C10 O2 Os1 . . . . 0.9(6) ?
